data_2236278
loop_
_publ_author_name
'Yu, Hai-Yang'
'Fang, Xin'
'Huang, Ming-Dong'
'Wang, Jun-Dong'

_publ_section_title
;
 <i>tert</i>-Butyl
 <i>N</i>-{4-[<i>N</i>-(4-hydroxyphenyl)carbamoyl]benzyl}carbamate
;
_journal_coeditor_code HB6946
_journal_issue 10
_journal_name_full 'Acta Crystallographica Section E'
_journal_page_first o3023
_journal_paper_doi 10.1107/S1600536812036999
_journal_volume 68
_journal_year 2012
_chemical_formula_iupac 'C19 H22 N2 O4'
_chemical_formula_moiety 'C19 H22 N2 O4'
_chemical_formula_sum 'C19 H22 N2 O4'
_chemical_formula_weight 342.39
_chemical_name_systematic
;
<i>tert</i>-Butyl
<i>N</i>-{4-[<i>N</i>-(4-hydroxyphenyl)carbamoyl]benzyl}carbamate
;
_space_group_IT_number 14
_symmetry_cell_setting monoclinic
_symmetry_space_group_name_Hall '-P 2ybc'
_symmetry_space_group_name_H-M 'P 1 21/c 1'
_atom_sites_solution_hydrogens geom
_atom_sites_solution_primary direct
_atom_sites_solution_secondary difmap
_audit_creation_method SHELXL-97
_cell_angle_alpha 90.00
_cell_angle_beta 98.21(3)
_cell_angle_gamma 90.00
_cell_formula_units_Z 4
_cell_length_a 12.289(3)
_cell_length_b 14.185(3)
_cell_length_c 10.980(2)
_cell_measurement_reflns_used 5464
_cell_measurement_temperature 293(2)
_cell_measurement_theta_max 27.5010
_cell_measurement_theta_min 3.0454
_cell_volume 1894.4(7)
_computing_cell_refinement 'CrystalClear (Rigaku, 2007)'
_computing_data_collection 'CrystalClear (Rigaku, 2007)'
_computing_data_reduction 'CrystalClear (Rigaku, 2007)'
_computing_molecular_graphics 'ORTEX (McArdle, 1995)'
_computing_publication_material 'SHELXL97 (Sheldrick, 2008) and PLATON (Spek, 2009)'
_computing_structure_refinement 'SHELXL97 (Sheldrick, 2008)'
_computing_structure_solution 'SHELXS97 (Sheldrick, 2008)'
_diffrn_ambient_temperature 293(2)
_diffrn_detector_area_resol_mean 28.5714
_diffrn_measured_fraction_theta_full 0.970
_diffrn_measured_fraction_theta_max 0.970
_diffrn_measurement_device_type 'Rigaku Saturn724 CCD'
_diffrn_measurement_method \w
_diffrn_radiation_monochromator graphite
_diffrn_radiation_source 'fine-focus sealed tube'
_diffrn_radiation_type MoK\a
_diffrn_radiation_wavelength 0.71073
_diffrn_reflns_av_R_equivalents 0.0283
_diffrn_reflns_av_sigmaI/netI 0.0200
_diffrn_reflns_limit_h_max 15
_diffrn_reflns_limit_h_min -15
_diffrn_reflns_limit_k_max 17
_diffrn_reflns_limit_k_min -18
_diffrn_reflns_limit_l_max 14
_diffrn_reflns_limit_l_min -14
_diffrn_reflns_number 15051
_diffrn_reflns_theta_full 27.53
_diffrn_reflns_theta_max 27.53
_diffrn_reflns_theta_min 3.05
_exptl_absorpt_coefficient_mu 0.085
_exptl_absorpt_correction_T_max 0.9838
_exptl_absorpt_correction_T_min 0.9745
_exptl_absorpt_correction_type numerical
_exptl_absorpt_process_details '(NUMABS; Higashi, 2000)'
_exptl_crystal_colour colourless
_exptl_crystal_density_diffrn 1.200
_exptl_crystal_density_method 'not measured'
_exptl_crystal_description block
_exptl_crystal_F_000 728
_exptl_crystal_size_max 0.66
_exptl_crystal_size_mid 0.66
_exptl_crystal_size_min 0.47
_refine_diff_density_max 0.152
_refine_diff_density_min -0.159
_refine_ls_extinction_method none
_refine_ls_goodness_of_fit_ref 1.134
_refine_ls_hydrogen_treatment mixed
_refine_ls_matrix_type full
_refine_ls_number_parameters 278
_refine_ls_number_reflns 4230
_refine_ls_number_restraints 0
_refine_ls_restrained_S_all 1.134
_refine_ls_R_factor_all 0.0598
_refine_ls_R_factor_gt 0.0556
_refine_ls_shift/su_max 0.000
_refine_ls_shift/su_mean 0.000
_refine_ls_structure_factor_coef Fsqd
_refine_ls_weighting_details 'calc w=1/[\s^2^(Fo^2^)+(0.0857P)^2^+0.2768P] where P=(Fo^2^+2Fc^2^)/3'
_refine_ls_weighting_scheme calc
_refine_ls_wR_factor_gt 0.1617
_refine_ls_wR_factor_ref 0.1658
_reflns_number_gt 3921
_reflns_number_total 4230
_reflns_threshold_expression I>2\s(I)
_cod_data_source_file hb6946.cif
_cod_data_source_block I
_cod_original_sg_symbol_Hall '-p 2ybc'
_cod_original_sg_symbol_H-M 'P 21/c'
_cod_database_code 2236278
_cod_database_fobs_code 2236278

loop_
_symmetry_equiv_pos_as_xyz
'x, y, z'
'x, -y+1/2, z+1/2'
'-x, -y, -z'
'-x, y-1/2, -z-1/2'

loop_
_atom_site_type_symbol
_atom_site_label
_atom_site_fract_x
_atom_site_fract_y
_atom_site_fract_z
_atom_site_U_iso_or_equiv
_atom_site_adp_type
_atom_site_calc_flag
_atom_site_refinement_flags
_atom_site_occupancy
_atom_site_symmetry_multiplicity
N N1 0.23491(12) 0.02867(9) 0.32424(14) 0.0551(3) Uani d . 1 1
H H1N1 0.2354(16) -0.0024(14) 0.394(2) 0.066(5) Uiso d . 1 1
N N2 0.18621(12) 0.52555(9) 0.44084(12) 0.0525(3) Uani d . 1 1
H H2N2 0.2117(16) 0.4901(14) 0.5002(19) 0.064(5) Uiso d . 1 1
O O1 0.39656(9) -0.03555(9) 0.32021(10) 0.0611(3) Uani d . 1 1
O O2 0.31884(11) 0.05183(9) 0.15710(10) 0.0663(3) Uani d . 1 1
O O3 0.11660(10) 0.53752(7) 0.24078(10) 0.0561(3) Uani d . 1 1
O O4 0.18329(14) 0.91196(8) 0.53081(13) 0.0774(4) Uani d . 1 1
H H4O4 0.164(2) 0.9257(19) 0.602(3) 0.099(8) Uiso d . 1 1
C C1 0.5584(2) -0.1202(3) 0.3697(3) 0.1294(12) Uani d . 1 1
H H1A 0.5154 -0.1748 0.3827 0.194 Uiso calc R 1 1
H H1B 0.5715 -0.0840 0.4443 0.194 Uiso calc R 1 1
H H1C 0.6273 -0.1395 0.3463 0.194 Uiso calc R 1 1
C C2 0.4655(3) -0.1180(3) 0.1525(3) 0.1287(12) Uani d . 1 1
H H2A 0.4259 -0.1732 0.1715 0.193 Uiso calc R 1 1
H H2B 0.5310 -0.1366 0.1204 0.193 Uiso calc R 1 1
H H2C 0.4200 -0.0809 0.0923 0.193 Uiso calc R 1 1
C C3 0.5595(2) 0.0279(3) 0.2484(4) 0.1448(14) Uani d . 1 1
H H3A 0.5187 0.0646 0.1840 0.217 Uiso calc R 1 1
H H3B 0.6295 0.0113 0.2256 0.217 Uiso calc R 1 1
H H3C 0.5704 0.0641 0.3230 0.217 Uiso calc R 1 1
C C4 0.49650(16) -0.06027(19) 0.2683(2) 0.0810(6) Uani d . 1 1
C C5 0.31757(12) 0.01781(10) 0.25879(13) 0.0492(3) Uani d . 1 1
C C6 0.13695(15) 0.08113(12) 0.2755(2) 0.0630(4) Uani d . 1 1
H H6A 0.077(2) 0.0590(17) 0.321(2) 0.094(7) Uiso d . 1 1
H H6B 0.1167(18) 0.0648(15) 0.184(2) 0.077(6) Uiso d . 1 1
C C7 0.14719(12) 0.18674(10) 0.28959(14) 0.0501(3) Uani d . 1 1
C C8 0.09103(14) 0.24548(12) 0.20160(15) 0.0597(4) Uani d . 1 1
H H8 0.0469(17) 0.2169(14) 0.129(2) 0.075(6) Uiso d . 1 1
C C9 0.09462(14) 0.34193(12) 0.21584(14) 0.0568(4) Uani d . 1 1
H H9 0.0569(19) 0.3852(16) 0.157(2) 0.086(6) Uiso d . 1 1
C C10 0.15430(11) 0.38288(10) 0.31938(12) 0.0435(3) Uani d . 1 1
C C11 0.21137(15) 0.32443(11) 0.40761(15) 0.0597(4) Uani d . 1 1
H H11 0.2557(17) 0.3495(15) 0.481(2) 0.077(6) Uiso d . 1 1
C C12 0.20749(16) 0.22745(12) 0.39187(17) 0.0649(5) Uani d . 1 1
H H12 0.252(2) 0.1880(19) 0.452(2) 0.105(8) Uiso d . 1 1
C C13 0.15207(11) 0.48764(10) 0.33042(12) 0.0435(3) Uani d . 1 1
C C14 0.18580(13) 0.62478(10) 0.46470(13) 0.0482(3) Uani d . 1 1
C C15 0.23604(16) 0.68721(12) 0.39467(16) 0.0615(4) Uani d . 1 1
H H15 0.2717(16) 0.6622(14) 0.3276(18) 0.070(5) Uiso d . 1 1
C C16 0.23500(18) 0.78243(12) 0.41852(17) 0.0667(5) Uani d . 1 1
H H16 0.2678(19) 0.8254(17) 0.369(2) 0.090(7) Uiso d . 1 1
C C17 0.18335(14) 0.81648(11) 0.51345(14) 0.0541(4) Uani d . 1 1
C C18 0.13337(14) 0.75444(11) 0.58466(14) 0.0544(4) Uani d . 1 1
H H18 0.0951(15) 0.7789(13) 0.6534(18) 0.066(5) Uiso d . 1 1
C C19 0.13457(14) 0.65860(11) 0.55987(13) 0.0526(4) Uani d . 1 1
H H19 0.1014(16) 0.6117(14) 0.6099(18) 0.069(5) Uiso d . 1 1

loop_
_atom_site_aniso_label
_atom_site_aniso_U_11
_atom_site_aniso_U_22
_atom_site_aniso_U_33
_atom_site_aniso_U_12
_atom_site_aniso_U_13
_atom_site_aniso_U_23
N1 0.0620(8) 0.0446(7) 0.0592(8) 0.0042(6) 0.0101(6) 0.0020(6)
N2 0.0736(9) 0.0402(6) 0.0427(6) 0.0055(6) 0.0048(6) 0.0025(5)
O1 0.0551(7) 0.0719(8) 0.0553(6) 0.0085(5) 0.0043(5) 0.0100(5)
O2 0.0732(8) 0.0750(8) 0.0482(6) -0.0017(6) -0.0002(5) 0.0098(5)
O3 0.0659(7) 0.0519(6) 0.0486(6) 0.0052(5) 0.0010(5) 0.0109(4)
O4 0.1278(12) 0.0449(6) 0.0667(8) -0.0036(7) 0.0390(8) -0.0084(5)
C1 0.0897(18) 0.179(3) 0.114(2) 0.063(2) -0.0057(15) 0.018(2)
C2 0.1022(19) 0.180(3) 0.1023(19) 0.054(2) 0.0086(15) -0.043(2)
C3 0.0684(16) 0.175(4) 0.192(4) -0.0281(18) 0.0242(19) 0.035(3)
C4 0.0501(10) 0.1183(18) 0.0739(12) 0.0131(10) 0.0063(9) 0.0022(11)
C5 0.0528(8) 0.0459(7) 0.0463(7) -0.0058(6) -0.0011(6) -0.0013(6)
C6 0.0528(9) 0.0475(8) 0.0860(12) -0.0001(7) 0.0008(9) -0.0128(8)
C7 0.0453(7) 0.0466(7) 0.0575(8) 0.0026(6) 0.0035(6) -0.0084(6)
C8 0.0637(10) 0.0574(9) 0.0528(8) -0.0003(7) -0.0095(7) -0.0097(7)
C9 0.0647(10) 0.0551(9) 0.0462(7) 0.0040(7) -0.0075(7) 0.0006(6)
C10 0.0440(7) 0.0448(7) 0.0414(6) 0.0031(5) 0.0056(5) -0.0008(5)
C11 0.0732(10) 0.0465(8) 0.0521(8) 0.0073(7) -0.0160(7) -0.0048(6)
C12 0.0785(11) 0.0458(8) 0.0619(9) 0.0102(7) -0.0190(8) -0.0026(7)
C13 0.0440(7) 0.0445(7) 0.0425(6) 0.0024(5) 0.0078(5) 0.0039(5)
C14 0.0588(8) 0.0416(7) 0.0433(7) 0.0037(6) 0.0042(6) 0.0011(5)
C15 0.0806(11) 0.0503(8) 0.0590(9) 0.0008(8) 0.0284(8) -0.0051(7)
C16 0.0939(13) 0.0486(9) 0.0643(10) -0.0069(8) 0.0347(9) -0.0016(7)
C17 0.0731(10) 0.0422(7) 0.0476(7) -0.0011(7) 0.0116(7) -0.0038(6)
C18 0.0690(10) 0.0512(8) 0.0446(7) 0.0021(7) 0.0139(7) -0.0039(6)
C19 0.0653(9) 0.0484(8) 0.0451(7) -0.0015(7) 0.0113(6) 0.0025(6)

loop_
_atom_type_symbol
_atom_type_description
_atom_type_scat_dispersion_real
_atom_type_scat_dispersion_imag
_atom_type_scat_source
C C 0.0033 0.0016 'International Tables Vol C Tables 4.2.6.8 and 6.1.1.4'
H H 0.0000 0.0000 'International Tables Vol C Tables 4.2.6.8 and 6.1.1.4'
N N 0.0061 0.0033 'International Tables Vol C Tables 4.2.6.8 and 6.1.1.4'
O O 0.0106 0.0060 'International Tables Vol C Tables 4.2.6.8 and 6.1.1.4'

loop_
_geom_angle_atom_site_label_1
_geom_angle_atom_site_label_2
_geom_angle_atom_site_label_3
_geom_angle
C5 N1 C6 121.07(16)
C5 N1 H1N1 119.8(13)
C6 N1 H1N1 118.6(13)
C13 N2 C14 123.51(12)
C13 N2 H2N2 119.5(13)
C14 N2 H2N2 117.0(13)
C5 O1 C4 121.84(14)
C17 O4 H4O4 110.6(17)
C4 C1 H1A 109.5
C4 C1 H1B 109.5
H1A C1 H1B 109.5
C4 C1 H1C 109.5
H1A C1 H1C 109.5
H1B C1 H1C 109.5
C4 C2 H2A 109.5
C4 C2 H2B 109.5
H2A C2 H2B 109.5
C4 C2 H2C 109.5
H2A C2 H2C 109.5
H2B C2 H2C 109.5
C4 C3 H3A 109.5
C4 C3 H3B 109.5
H3A C3 H3B 109.5
C4 C3 H3C 109.5
H3A C3 H3C 109.5
H3B C3 H3C 109.5
O1 C4 C3 109.5(2)
O1 C4 C2 109.32(18)
C3 C4 C2 113.6(3)
O1 C4 C1 102.04(18)
C3 C4 C1 111.0(3)
C2 C4 C1 110.7(3)
O2 C5 O1 125.72(15)
O2 C5 N1 123.93(15)
O1 C5 N1 110.35(13)
N1 C6 C7 114.75(13)
N1 C6 H6A 106.6(14)
C7 C6 H6A 108.5(14)
N1 C6 H6B 108.5(12)
C7 C6 H6B 109.2(12)
H6A C6 H6B 109.2(19)
C12 C7 C8 118.19(14)
C12 C7 C6 121.70(15)
C8 C7 C6 120.03(14)
C9 C8 C7 120.96(14)
C9 C8 H8 120.3(12)
C7 C8 H8 118.7(12)
C8 C9 C10 120.87(14)
C8 C9 H9 123.7(14)
C10 C9 H9 115.4(14)
C11 C10 C9 118.48(14)
C11 C10 C13 123.51(12)
C9 C10 C13 118.00(12)
C10 C11 C12 120.07(14)
C10 C11 H11 121.7(12)
C12 C11 H11 118.2(12)
C7 C12 C11 121.42(15)
C7 C12 H12 119.6(16)
C11 C12 H12 118.8(16)
O3 C13 N2 121.28(13)
O3 C13 C10 120.84(12)
N2 C13 C10 117.85(12)
C15 C14 C19 119.27(14)
C15 C14 N2 121.13(14)
C19 C14 N2 119.60(13)
C14 C15 C16 120.56(15)
C14 C15 H15 118.3(12)
C16 C15 H15 121.2(12)
C15 C16 C17 120.27(16)
C15 C16 H16 120.4(14)
C17 C16 H16 119.3(14)
O4 C17 C18 122.96(14)
O4 C17 C16 117.42(14)
C18 C17 C16 119.62(14)
C17 C18 C19 119.76(14)
C17 C18 H18 120.0(11)
C19 C18 H18 120.3(11)
C14 C19 C18 120.52(14)
C14 C19 H19 117.1(11)
C18 C19 H19 122.3(11)

loop_
_geom_bond_atom_site_label_1
_geom_bond_atom_site_label_2
_geom_bond_distance
N1 C5 1.334(2)
N1 C6 1.451(2)
N1 H1N1 0.88(2)
N2 C13 1.3380(19)
N2 C14 1.4318(18)
N2 H2N2 0.85(2)
O1 C5 1.3353(18)
O1 C4 1.468(2)
O2 C5 1.2185(18)
O3 C13 1.2397(17)
O4 C17 1.3677(19)
O4 H4O4 0.87(3)
C1 C4 1.516(3)
C1 H1A 0.9600
C1 H1B 0.9600
C1 H1C 0.9600
C2 C4 1.515(4)
C2 H2A 0.9600
C2 H2B 0.9600
C2 H2C 0.9600
C3 C4 1.503(4)
C3 H3A 0.9600
C3 H3B 0.9600
C3 H3C 0.9600
C6 C7 1.509(2)
C6 H6A 1.00(3)
C6 H6B 1.03(2)
C7 C12 1.381(2)
C7 C8 1.383(2)
C8 C9 1.377(2)
C8 H8 0.99(2)
C9 C10 1.389(2)
C9 H9 0.96(2)
C10 C11 1.387(2)
C10 C13 1.4914(19)
C11 C12 1.387(2)
C11 H11 0.97(2)
C12 H12 0.97(3)
C14 C15 1.376(2)
C14 C19 1.381(2)
C15 C16 1.376(2)
C15 H15 0.98(2)
C16 C17 1.383(2)
C16 H16 0.95(2)
C17 C18 1.379(2)
C18 C19 1.387(2)
C18 H18 1.006(19)
C19 H19 0.99(2)

loop_
_geom_hbond_atom_site_label_D
_geom_hbond_atom_site_label_H
_geom_hbond_atom_site_label_A
_geom_hbond_site_symmetry_A
_geom_hbond_distance_DH
_geom_hbond_distance_HA
_geom_hbond_distance_DA
_geom_hbond_angle_DHA
N1 H1N1 O4 1_545 0.88(2) 2.10(2) 2.949(2) 160.6(18)
N2 H2N2 O2 2 0.85(2) 2.10(2) 2.897(2) 156.8(19)
O4 H4O4 O3 2_565 0.87(3) 1.78(3) 2.6534(18) 175(3)

loop_
_cod_related_entry_id
_cod_related_entry_database
_cod_related_entry_code
1 ChemSpider 30658079
